data_7012006
loop_
_publ_author_name
'Kessler, Vadim G.'
'Gohil, Suresh'
'Parola, Stephane'

_publ_section_title
;
 Interaction of some divalent metal acetylacetonates with Al, Ti, Nb
 and Ta isopropoxides. Factors influencing the formation and stability
 of heterometallic alkoxide complexes
;
_journal_coden_ASTM DTARAF
_journal_issue 4
_journal_name_full 'Dalton Transactions'
_journal_page_first 544
_journal_page_last 550
_journal_paper_doi 10.1039/b206662a
_journal_year 2003
_chemical_formula_sum 'C32 H56 Al2 Mg O12'
_chemical_formula_weight 711.04
_space_group_IT_number 68
_symmetry_cell_setting orthorhombic
_symmetry_space_group_name_Hall '-C 2a 2ac'
_symmetry_space_group_name_H-M 'C c c a :2'
_atom_sites_solution_hydrogens geom
_atom_sites_solution_primary direct
_atom_sites_solution_secondary difmap
_audit_creation_method SHELXL-97
_cell_angle_alpha 90.00
_cell_angle_beta 90.00
_cell_angle_gamma 90.00
_cell_formula_units_Z 4
_cell_length_a 15.4139(17)
_cell_length_b 17.417(2)
_cell_length_c 14.6913(16)
_cell_measurement_reflns_used 995(I>2sigma(I))
_cell_measurement_temperature 293(2)
_cell_measurement_theta_max 19.98
_cell_measurement_theta_min 2.24
_cell_volume 3944.1(8)
_computing_cell_refinement 'Bruker SAINTPLUS'
_computing_data_collection 'Bruker SMART'
_computing_data_reduction 'Bruker SAINTPLUS'
_computing_molecular_graphics 'Bruker SHELXTL-NT'
_computing_publication_material 'Bruker SHELXTL-NT'
_computing_structure_refinement 'SHELXL-97 (Sheldrick, 1997)'
_computing_structure_solution 'SHELXS-97 (Sheldrick, 1990)'
_diffrn_ambient_temperature 293(2)
_diffrn_measured_fraction_theta_full 0.999
_diffrn_measured_fraction_theta_max 0.999
_diffrn_measurement_device_type 'Bruker SMART CCD 1k'
_diffrn_measurement_method 'Bruker SMART'
_diffrn_radiation_monochromator graphite
_diffrn_radiation_source 'fine-focus sealed tube'
_diffrn_radiation_type MoK\a
_diffrn_radiation_wavelength 0.71073
_diffrn_reflns_av_R_equivalents 0.0442
_diffrn_reflns_av_sigmaI/netI 0.0257
_diffrn_reflns_limit_h_max 14
_diffrn_reflns_limit_h_min -13
_diffrn_reflns_limit_k_max 13
_diffrn_reflns_limit_k_min -16
_diffrn_reflns_limit_l_max 13
_diffrn_reflns_limit_l_min -14
_diffrn_reflns_number 4706
_diffrn_reflns_theta_full 19.98
_diffrn_reflns_theta_max 19.98
_diffrn_reflns_theta_min 2.24
_exptl_absorpt_coefficient_mu 0.144
_exptl_absorpt_correction_T_max 0.9582
_exptl_absorpt_correction_T_min 0.9582
_exptl_absorpt_correction_type 'not applied'
_exptl_crystal_colour colorless
_exptl_crystal_density_diffrn 1.197
_exptl_crystal_density_meas ?
_exptl_crystal_density_method .
_exptl_crystal_description cubooctahedron
_exptl_crystal_F_000 1528
_exptl_crystal_size_max 0.30
_exptl_crystal_size_mid 0.30
_exptl_crystal_size_min 0.30
_refine_diff_density_max 0.236
_refine_diff_density_min -0.159
_refine_diff_density_rms 0.037
_refine_ls_extinction_coef 0.0009(3)
_refine_ls_extinction_expression Fc^*^=kFc[1+0.001xFc^2^\l^3^/sin(2\q)]^-1/4^
_refine_ls_extinction_method SHELXL
_refine_ls_goodness_of_fit_ref 1.118
_refine_ls_hydrogen_treatment mixed
_refine_ls_matrix_type full
_refine_ls_number_parameters 109
_refine_ls_number_reflns 925
_refine_ls_number_restraints 0
_refine_ls_restrained_S_all 1.118
_refine_ls_R_factor_all 0.0620
_refine_ls_R_factor_gt 0.0420
_refine_ls_shift/su_max 0.000
_refine_ls_shift/su_mean 0.000
_refine_ls_structure_factor_coef Fsqd
_refine_ls_weighting_details 'calc w=1/[\s^2^(Fo^2^)+(0.0807P)^2^+0.0000P] where P=(Fo^2^+2Fc^2^)/3'
_refine_ls_weighting_scheme calc
_refine_ls_wR_factor_gt 0.1178
_refine_ls_wR_factor_ref 0.1280
_reflns_number_gt 685
_reflns_number_total 925
_reflns_threshold_expression >2sigma(I)
_cod_data_source_file b206662a.txt
_cod_data_source_block mgal2n
_cod_depositor_comments
;
The following automatic conversions were performed:
'_symmetry_cell_setting' value 'Orthorhombic' changed to 'orthorhombic'
according to '/home/saulius/struct/CIF-dictionaries/cif_core.dic'
dictionary named 'cif_core.dic' version 2.4.1 from 2010-06-29.

Automatic conversion script
Id: cif_fix_enum 1527 2010-12-29 10:47:43Z saulius 
;
_cod_original_cell_volume 3944.2(14)
_cod_original_sg_symbol_H-M Ccca
_cod_database_code 7012006

loop_
_symmetry_equiv_pos_as_xyz
'x, y, z'
'-x+1/2, -y, z'
'-x, y, -z+1/2'
'x+1/2, -y, -z+1/2'
'x+1/2, y+1/2, z'
'-x+1, -y+1/2, z'
'-x+1/2, y+1/2, -z+1/2'
'x+1, -y+1/2, -z+1/2'
'-x, -y, -z'
'x-1/2, y, -z'
'x, -y, z-1/2'
'-x-1/2, y, z-1/2'
'-x+1/2, -y+1/2, -z'
'x, y+1/2, -z'
'x+1/2, -y+1/2, z-1/2'
'-x, y+1/2, z-1/2'

loop_
_atom_site_label
_atom_site_type_symbol
_atom_site_fract_x
_atom_site_fract_y
_atom_site_fract_z
_atom_site_U_iso_or_equiv
_atom_site_adp_type
_atom_site_occupancy
_atom_site_symmetry_multiplicity
_atom_site_calc_flag
_atom_site_refinement_flags
_atom_site_disorder_assembly
_atom_site_disorder_group
Mg1 Mg 0.0000 0.2500 0.7500 0.0484(8) Uani 1 4 d S . .
Al1 Al 0.0000 0.2500 0.94769(10) 0.0525(6) Uani 1 2 d S . .
O1 O -0.06840(17) 0.20520(15) 1.04085(16) 0.0630(9) Uani 1 1 d . . .
O2 O 0.07643(16) 0.16451(15) 0.95270(17) 0.0598(9) Uani 1 1 d . . .
O3 O 0.06194(15) 0.29385(14) 0.85211(15) 0.0513(8) Uani 1 1 d . . .
C1 C 0.1313(3) 0.3473(2) 0.8588(3) 0.0680(13) Uani 1 1 d . . .
H1A H 0.1208 0.3798 0.9122 0.082 Uiso 1 1 calc R . .
C11 C 0.1327(3) 0.3984(3) 0.7757(3) 0.0946(16) Uani 1 1 d . . .
H11A H 0.0777 0.4236 0.7695 0.142 Uiso 1 1 calc R . .
H11B H 0.1437 0.3678 0.7226 0.142 Uiso 1 1 calc R . .
H11C H 0.1777 0.4361 0.7822 0.142 Uiso 1 1 calc R . .
C12 C 0.2159(3) 0.3056(3) 0.8729(3) 0.1065(18) Uani 1 1 d . . .
H12A H 0.2119 0.2740 0.9263 0.160 Uiso 1 1 calc R . .
H12B H 0.2618 0.3422 0.8806 0.160 Uiso 1 1 calc R . .
H12C H 0.2278 0.2739 0.8209 0.160 Uiso 1 1 calc R . .
C21 C 0.1492(3) 0.0525(2) 0.9947(3) 0.0856(15) Uani 1 1 d . . .
H21A H 0.1839 0.0675 0.9434 0.128 Uiso 1 1 calc R . .
H21B H 0.1244 0.0028 0.9835 0.128 Uiso 1 1 calc R . .
H21C H 0.1849 0.0503 1.0482 0.128 Uiso 1 1 calc R . .
C22 C 0.0783(3) 0.1097(2) 1.0087(3) 0.0600(12) Uani 1 1 d . . .
C23 C 0.0191(3) 0.1008(2) 1.0788(3) 0.0702(13) Uani 1 1 d . . .
H23A H 0.0273 0.0604 1.1193 0.084 Uiso 1 1 calc R . .
C24 C -0.0514(3) 0.1483(3) 1.0921(3) 0.0607(12) Uani 1 1 d . . .
C25 C -0.1133(3) 0.1347(3) 1.1680(3) 0.0874(15) Uani 1 1 d . . .
H25A H -0.1579 0.1732 1.1667 0.131 Uiso 1 1 calc R . .
H25B H -0.0829 0.1373 1.2250 0.131 Uiso 1 1 calc R . .
H25C H -0.1391 0.0848 1.1613 0.131 Uiso 1 1 calc R . .

loop_
_atom_site_aniso_label
_atom_site_aniso_U_11
_atom_site_aniso_U_22
_atom_site_aniso_U_33
_atom_site_aniso_U_23
_atom_site_aniso_U_13
_atom_site_aniso_U_12
Mg1 0.0510(16) 0.0438(15) 0.0504(16) 0.000 0.000 0.000
Al1 0.0570(12) 0.0480(11) 0.0524(11) 0.000 0.000 0.0114(8)
O1 0.0697(19) 0.065(2) 0.0540(18) 0.0101(15) 0.0074(14) 0.0178(16)
O2 0.0647(19) 0.0487(18) 0.0661(19) 0.0012(15) -0.0006(14) 0.0153(14)
O3 0.0525(16) 0.0459(16) 0.0554(17) -0.0061(11) -0.0003(12) -0.0021(14)
C1 0.082(3) 0.062(3) 0.059(3) -0.018(2) 0.008(2) -0.017(3)
C11 0.110(4) 0.079(3) 0.095(3) -0.001(3) 0.011(3) -0.034(3)
C12 0.058(3) 0.153(5) 0.109(4) -0.006(4) -0.008(3) -0.008(4)
C21 0.088(3) 0.062(3) 0.107(3) -0.004(3) -0.012(3) 0.032(3)
C22 0.070(3) 0.045(3) 0.065(3) -0.003(2) -0.015(3) 0.012(2)
C23 0.081(3) 0.063(3) 0.067(3) 0.018(2) -0.003(3) 0.015(3)
C24 0.070(3) 0.062(3) 0.050(3) 0.001(2) -0.004(2) 0.000(3)
C25 0.101(4) 0.094(4) 0.067(3) 0.020(3) 0.019(3) 0.011(3)

loop_
_atom_type_symbol
_atom_type_description
_atom_type_scat_dispersion_real
_atom_type_scat_dispersion_imag
_atom_type_scat_source
C C 0.0033 0.0016 'International Tables Vol C Tables 4.2.6.8 and 6.1.1.4'
H H 0.0000 0.0000 'International Tables Vol C Tables 4.2.6.8 and 6.1.1.4'
O O 0.0106 0.0060 'International Tables Vol C Tables 4.2.6.8 and 6.1.1.4'
Al Al 0.0645 0.0514 'International Tables Vol C Tables 4.2.6.8 and 6.1.1.4'
Mg Mg 0.0486 0.0363 'International Tables Vol C Tables 4.2.6.8 and 6.1.1.4'

loop_
_geom_angle_atom_site_label_1
_geom_angle_atom_site_label_2
_geom_angle_atom_site_label_3
_geom_angle
_geom_angle_site_symmetry_1
_geom_angle_site_symmetry_3
_geom_angle_publ_flag
O3 Mg1 O3 120.88(14) . 8_456 ?
O3 Mg1 O3 133.51(14) . 3_556 ?
O3 Mg1 O3 78.36(14) 8_456 3_556 ?
O3 Mg1 O3 78.36(14) . 6_455 ?
O3 Mg1 O3 133.51(14) 8_456 6_455 ?
O3 Mg1 O3 120.88(14) 3_556 6_455 ?
O3 Mg1 Al1 140.82(7) . 3_556 ?
O3 Mg1 Al1 39.18(7) 8_456 3_556 ?
O3 Mg1 Al1 39.18(7) 3_556 3_556 ?
O3 Mg1 Al1 140.82(7) 6_455 3_556 ?
O3 Mg1 Al1 39.18(7) . . ?
O3 Mg1 Al1 140.82(7) 8_456 . ?
O3 Mg1 Al1 140.82(7) 3_556 . ?
O3 Mg1 Al1 39.18(7) 6_455 . ?
Al1 Mg1 Al1 180.0 3_556 . ?
O3 Al1 O3 82.10(15) . 6_455 ?
O3 Al1 O1 95.19(11) . 6_455 ?
O3 Al1 O1 176.90(11) 6_455 6_455 ?
O3 Al1 O1 176.90(11) . . ?
O3 Al1 O1 95.19(11) 6_455 . ?
O1 Al1 O1 87.57(16) 6_455 . ?
O3 Al1 O2 91.87(12) . . ?
O3 Al1 O2 91.48(11) 6_455 . ?
O1 Al1 O2 87.12(11) 6_455 . ?
O1 Al1 O2 89.67(12) . . ?
O3 Al1 O2 91.48(11) . 6_455 ?
O3 Al1 O2 91.87(12) 6_455 6_455 ?
O1 Al1 O2 89.67(12) 6_455 6_455 ?
O1 Al1 O2 87.12(11) . 6_455 ?
O2 Al1 O2 175.56(18) . 6_455 ?
O3 Al1 Mg1 41.05(8) . . ?
O3 Al1 Mg1 41.05(8) 6_455 . ?
O1 Al1 Mg1 136.22(8) 6_455 . ?
O1 Al1 Mg1 136.22(8) . . ?
O2 Al1 Mg1 92.22(9) . . ?
O2 Al1 Mg1 92.22(9) 6_455 . ?
C24 O1 Al1 129.3(3) . . ?
C22 O2 Al1 129.3(3) . . ?
C1 O3 Al1 127.0(2) . . ?
C1 O3 Mg1 133.1(2) . . ?
Al1 O3 Mg1 99.77(12) . . ?
O3 C1 C12 110.1(4) . . ?
O3 C1 C11 109.9(3) . . ?
C12 C1 C11 112.5(4) . . ?
O2 C22 C23 123.8(4) . . ?
O2 C22 C21 115.6(4) . . ?
C23 C22 C21 120.6(4) . . ?
C24 C23 C22 123.8(4) . . ?
O1 C24 C23 123.1(4) . . ?
O1 C24 C25 115.9(4) . . ?
C23 C24 C25 121.1(4) . . ?

loop_
_geom_bond_atom_site_label_1
_geom_bond_atom_site_label_2
_geom_bond_distance
_geom_bond_site_symmetry_2
_geom_bond_publ_flag
Mg1 O3 1.935(2) . ?
Mg1 O3 1.935(2) 8_456 ?
Mg1 O3 1.935(2) 3_556 ?
Mg1 O3 1.935(2) 6_455 ?
Mg1 Al1 2.9043(16) 3_556 ?
Mg1 Al1 2.9043(16) . ?
Al1 O3 1.862(3) . ?
Al1 O3 1.862(3) 6_455 ?
Al1 O1 1.896(3) 6_455 ?
Al1 O1 1.896(3) . ?
Al1 O2 1.900(3) . ?
Al1 O2 1.900(3) 6_455 ?
O1 C24 1.272(5) . ?
O2 C22 1.260(4) . ?
O3 C1 1.421(5) . ?
C1 C12 1.507(6) . ?
C1 C11 1.510(6) . ?
C21 C22 1.494(5) . ?
C22 C23 1.385(5) . ?
C23 C24 1.380(5) . ?
C24 C25 1.486(5) . ?
